data_4073830
loop_
_publ_author_name
'Zhang, Hao'
'Katao, Shohei'
'Nomura, Kotohiro'
'Huang, Jiling'

_publ_section_title
;
 Synthesis of Half-Titanocenes Containing Phenoxy-imine Ligands and Their
 Use as Catalysts for Olefin Polymerization
;
_journal_issue 24
_journal_name_full Organometallics
_journal_page_first 5967
_journal_paper_doi 10.1021/om700660b
_journal_volume 26
_journal_year 2007
_chemical_formula_moiety 'C32 H45 N O Ti '
_chemical_formula_sum 'C32 H45 N O Ti'
_chemical_formula_weight 507.61
_space_group_IT_number 9
_symmetry_cell_setting monoclinic
_symmetry_Int_Tables_number 9
_symmetry_space_group_name_Hall 'C -2yc'
_symmetry_space_group_name_H-M 'C 1 c 1'
_cell_angle_alpha 90.0000
_cell_angle_beta 108.631(3)
_cell_angle_gamma 90.0000
_cell_formula_units_Z 4
_cell_length_a 24.043(3)
_cell_length_b 8.1281(8)
_cell_length_c 16.5418(17)
_cell_measurement_reflns_used 9419
_cell_measurement_temperature 243.1
_cell_measurement_theta_max 25.3
_cell_measurement_theta_min 3.1
_cell_volume 3063.3(6)
_computing_cell_refinement PROCESS-AUTO
_computing_data_collection PROCESS-AUTO
_computing_data_reduction CrystalStructure
_computing_publication_material 'CrystalStructure 3.8'
_computing_structure_refinement CRYSTALS
_computing_structure_solution SIR92
_diffrn_detector_area_resol_mean 10.00
_diffrn_measured_fraction_theta_full 0.998
_diffrn_measured_fraction_theta_max 0.998
_diffrn_measurement_device_type 'Rigaku RAXIS-RAPID'
_diffrn_measurement_method \w
_diffrn_radiation_type 'Mo K\a'
_diffrn_radiation_wavelength 0.71075
_diffrn_reflns_av_R_equivalents 0.035
_diffrn_reflns_limit_h_max 28
_diffrn_reflns_limit_h_min -28
_diffrn_reflns_limit_k_max 9
_diffrn_reflns_limit_k_min -9
_diffrn_reflns_limit_l_max 19
_diffrn_reflns_limit_l_min -19
_diffrn_reflns_number 11753
_diffrn_reflns_theta_full 25.29
_diffrn_reflns_theta_max 25.29
_exptl_absorpt_coefficient_mu 0.301
_exptl_absorpt_correction_T_max 0.835
_exptl_absorpt_correction_T_min 0.410
_exptl_absorpt_correction_type multi-scan
_exptl_absorpt_process_details
;
    Higashi, T. (1995). Program for Absorption Correction.
    Rigaku Corporation, Tokyo, Japan.
;
_exptl_crystal_colour yellow
_exptl_crystal_density_diffrn 1.101
_exptl_crystal_density_method 'not measured'
_exptl_crystal_description block
_exptl_crystal_F_000 1096.00
_exptl_crystal_size_max 0.80
_exptl_crystal_size_mid 0.80
_exptl_crystal_size_min 0.60
_refine_diff_density_max 0.32
_refine_diff_density_min -0.35
_refine_ls_extinction_method none
_refine_ls_goodness_of_fit_ref 0.999
_refine_ls_hydrogen_treatment refall
_refine_ls_number_parameters 361
_refine_ls_number_reflns 3483
_refine_ls_R_factor_gt 0.0364
_refine_ls_shift/su_max 0.0000
_refine_ls_structure_factor_coef Fsqd
_refine_ls_weighting_details 'w = 1/[0.0004Fo^2^ + 1.0400\s(Fo^2^)]/(4Fo^2^)'
_refine_ls_weighting_scheme calc
_refine_ls_wR_factor_ref 0.0828
_reflns_number_gt 3451
_reflns_number_total 5019
_reflns_threshold_expression F^2^>2.0\s(F^2^)
_cod_data_source_file om700660b-file009.cif
_cod_data_source_block '_zhang-Me2'
_cod_original_cell_volume 3063.2(6)
_cod_original_formula_sum 'C32 H45 N O Ti '
_cod_database_code 4073830

loop_
_symmetry_equiv_pos_site_id
_symmetry_equiv_pos_as_xyz
1 +X,+Y,+Z
2 +X,-Y,1/2+Z
3 1/2+X,1/2+Y,+Z
4 1/2+X,1/2-Y,1/2+Z

loop_
_atom_site_label
_atom_site_type_symbol
_atom_site_fract_x
_atom_site_fract_y
_atom_site_fract_z
_atom_site_U_iso_or_equiv
_atom_site_adp_type
_atom_site_occupancy
_atom_site_symmetry_multiplicity
_atom_site_calc_flag
_atom_site_refinement_flags
Ti(1) Ti 0.42788(5) 0.90298(7) 0.64054(7) 0.04982(16) Uani 1.00 1 d .
O(1) O 0.41334(11) 0.7226(2) 0.69512(15) 0.0521(6) Uani 1.00 1 d .
N(1) N 0.25262(14) 0.6935(3) 0.72896(18) 0.0557(9) Uani 1.00 1 d .
C(1) C 0.4655(3) 1.1764(6) 0.6440(3) 0.0867(19) Uani 1.00 1 d .
C(2) C 0.4988(2) 1.0967(5) 0.7176(3) 0.0839(15) Uani 1.00 1 d .
C(3) C 0.4603(2) 1.0609(4) 0.7648(2) 0.0758(15) Uani 1.00 1 d .
C(4) C 0.4052(2) 1.1175(5) 0.7180(3) 0.0796(16) Uani 1.00 1 d .
C(5) C 0.4082(2) 1.1892(6) 0.6430(3) 0.0816(18) Uani 1.00 1 d .
C(6) C 0.4879(4) 1.2426(7) 0.5761(4) 0.188(3) Uani 1.00 1 d .
C(7) C 0.5643(2) 1.0669(8) 0.7451(5) 0.190(3) Uani 1.00 1 d .
C(8) C 0.4784(3) 0.9824(6) 0.8516(2) 0.181(3) Uani 1.00 1 d .
C(9) C 0.3503(2) 1.1107(8) 0.7441(5) 0.181(3) Uani 1.00 1 d .
C(10) C 0.3601(3) 1.2845(7) 0.5794(5) 0.193(3) Uani 1.00 1 d .
C(11) C 0.49264(19) 0.8155(5) 0.5900(2) 0.0765(14) Uani 1.00 1 d .
C(12) C 0.35405(17) 0.9104(4) 0.5297(2) 0.0720(12) Uani 1.00 1 d .
C(13) C 0.40834(16) 0.6275(3) 0.7595(2) 0.0486(9) Uani 1.00 1 d .
C(14) C 0.45756(16) 0.5370(4) 0.8105(2) 0.0579(11) Uani 1.00 1 d .
C(15) C 0.4515(2) 0.4467(4) 0.8776(2) 0.0699(13) Uani 1.00 1 d .
C(16) C 0.3995(2) 0.4431(4) 0.8952(2) 0.0700(13) Uani 1.00 1 d .
C(17) C 0.35087(18) 0.5243(4) 0.8454(2) 0.0585(11) Uani 1.00 1 d .
C(18) C 0.35471(15) 0.6168(3) 0.7754(2) 0.0465(9) Uani 1.00 1 d .
C(19) C 0.51430(19) 0.5406(5) 0.7903(2) 0.0825(14) Uani 1.00 1 d .
C(20) C 0.30255(16) 0.7005(3) 0.7191(2) 0.0498(10) Uani 1.00 1 d .
C(21) C 0.20620(17) 0.7791(4) 0.6691(2) 0.0592(11) Uani 1.00 1 d .
C(22) C 0.1861(2) 0.9255(5) 0.6948(3) 0.0753(15) Uani 1.00 1 d .
C(23) C 0.1410(2) 1.0062(5) 0.6364(4) 0.0930(18) Uani 1.00 1 d .
C(24) C 0.1143(2) 0.9455(6) 0.5553(4) 0.108(2) Uani 1.00 1 d .
C(25) C 0.1334(2) 0.7995(6) 0.5311(3) 0.0892(17) Uani 1.00 1 d .
C(26) C 0.17900(18) 0.7109(4) 0.5874(2) 0.0661(12) Uani 1.00 1 d .
C(27) C 0.2147(2) 0.9892(5) 0.7856(3) 0.0845(16) Uani 1.00 1 d .
C(28) C 0.1893(2) 0.9033(8) 0.8455(3) 0.129(2) Uani 1.00 1 d .
C(29) C 0.2118(2) 1.1775(7) 0.7922(4) 0.154(2) Uani 1.00 1 d .
C(30) C 0.1970(2) 0.5442(5) 0.5616(2) 0.0736(13) Uani 1.00 1 d .
C(31) C 0.1471(3) 0.4224(7) 0.5410(5) 0.157(3) Uani 1.00 1 d .
C(32) C 0.2208(3) 0.5543(7) 0.4873(3) 0.137(2) Uani 1.00 1 d .
H(1) H 0.5292 1.2260 0.5977 0.254 Uiso 1.00 1 c R
H(2) H 0.4799 1.3567 0.5665 0.254 Uiso 1.00 1 c R
H(3) H 0.4723 1.1844 0.5240 0.254 Uiso 1.00 1 c R
H(4) H 0.5745 1.0228 0.8012 0.214 Uiso 1.00 1 c R
H(5) H 0.5854 1.1660 0.7461 0.215 Uiso 1.00 1 c R
H(6) H 0.5739 0.9897 0.7086 0.215 Uiso 1.00 1 c R
H(7) H 0.4447 0.9768 0.8697 0.202 Uiso 1.00 1 c R
H(8) H 0.5079 1.0461 0.8911 0.202 Uiso 1.00 1 c R
H(9) H 0.4928 0.8745 0.8487 0.202 Uiso 1.00 1 c R
H(10) H 0.3180 1.1574 0.7011 0.246 Uiso 1.00 1 c R
H(11) H 0.3571 1.1702 0.7958 0.246 Uiso 1.00 1 c R
H(12) H 0.3420 0.9990 0.7528 0.246 Uiso 1.00 1 c R
H(13) H 0.3769 1.3290 0.5394 0.200 Uiso 1.00 1 c R
H(14) H 0.3470 1.3715 0.6071 0.200 Uiso 1.00 1 c R
H(15) H 0.3278 1.2162 0.5505 0.200 Uiso 1.00 1 c R
H(16) H 0.5339 0.8179 0.6254 0.095 Uiso 1.00 1 c R
H(17) H 0.4824 0.7077 0.5682 0.095 Uiso 1.00 1 c R
H(18) H 0.4950 0.8860 0.5454 0.095 Uiso 1.00 1 c R
H(19) H 0.3207 0.9457 0.5441 0.084 Uiso 1.00 1 c R
H(20) H 0.3609 0.9844 0.4895 0.084 Uiso 1.00 1 c R
H(21) H 0.3472 0.8032 0.5057 0.084 Uiso 1.00 1 c R
H(22) H 0.4825 0.3938 0.9184 0.076 Uiso 1.00 1 c R
H(23) H 0.3969 0.3840 0.9435 0.078 Uiso 1.00 1 c R
H(24) H 0.3095 0.5308 0.8570 0.067 Uiso 1.00 1 c R
H(25) H 0.5352 0.4415 0.8100 0.095 Uiso 1.00 1 c R
H(26) H 0.5056 0.5489 0.7303 0.095 Uiso 1.00 1 c R
H(27) H 0.5376 0.6319 0.8172 0.095 Uiso 1.00 1 c R
H(28) H 0.3090 0.7616 0.6690 0.058 Uiso 1.00 1 c R
H(29) H 0.1317 1.1191 0.6705 0.110 Uiso 1.00 1 c R
H(30) H 0.0828 1.0039 0.5162 0.121 Uiso 1.00 1 c R
H(31) H 0.1144 0.7520 0.4732 0.099 Uiso 1.00 1 c R
H(32) H 0.2565 0.9623 0.7974 0.104 Uiso 1.00 1 c R
H(33) H 0.1478 0.9145 0.8262 0.158 Uiso 1.00 1 c R
H(34) H 0.1994 0.7901 0.8473 0.158 Uiso 1.00 1 c R
H(35) H 0.2048 0.9494 0.9010 0.158 Uiso 1.00 1 c R
H(36) H 0.2390 1.2129 0.8447 0.179 Uiso 1.00 1 c R
H(37) H 0.2218 1.2249 0.7462 0.179 Uiso 1.00 1 c R
H(38) H 0.1734 1.2111 0.7893 0.179 Uiso 1.00 1 c R
H(39) H 0.2279 0.5079 0.6173 0.085 Uiso 1.00 1 c R
H(40) H 0.1474 0.3681 0.5920 0.204 Uiso 1.00 1 c R
H(41) H 0.1500 0.3433 0.5003 0.204 Uiso 1.00 1 c R
H(42) H 0.1116 0.4825 0.5188 0.204 Uiso 1.00 1 c R
H(43) H 0.1893 0.5378 0.4359 0.179 Uiso 1.00 1 c R
H(44) H 0.2493 0.4705 0.4933 0.178 Uiso 1.00 1 c R
H(45) H 0.2382 0.6587 0.4858 0.179 Uiso 1.00 1 c R

loop_
_atom_site_aniso_label
_atom_site_aniso_U_11
_atom_site_aniso_U_22
_atom_site_aniso_U_33
_atom_site_aniso_U_12
_atom_site_aniso_U_13
_atom_site_aniso_U_23
Ti(1) 0.0476(3) 0.0572(3) 0.0451(3) -0.0039(4) 0.0154(2) -0.0051(3)
O(1) 0.0468(15) 0.0562(12) 0.0518(12) 0.0018(10) 0.0135(11) -0.0006(11)
N(1) 0.045(2) 0.0657(17) 0.0553(18) 0.0034(15) 0.0141(15) 0.0091(14)
C(1) 0.122(5) 0.069(3) 0.076(3) -0.037(3) 0.042(3) -0.011(2)
C(2) 0.055(2) 0.075(2) 0.109(3) -0.016(2) 0.008(2) -0.030(2)
C(3) 0.124(4) 0.054(2) 0.042(2) -0.014(2) 0.018(2) -0.0152(17)
C(4) 0.076(3) 0.069(2) 0.107(3) -0.021(2) 0.048(3) -0.034(2)
C(5) 0.095(4) 0.058(2) 0.082(3) 0.002(2) 0.014(3) -0.010(2)
C(6) 0.328(11) 0.107(4) 0.199(6) -0.077(5) 0.184(8) -0.015(4)
C(7) 0.070(4) 0.178(6) 0.287(9) -0.024(4) 0.009(5) -0.137(6)
C(8) 0.375(11) 0.087(3) 0.043(2) -0.040(4) 0.014(4) -0.014(2)
C(9) 0.156(5) 0.156(5) 0.303(9) -0.079(4) 0.174(6) -0.149(6)
C(10) 0.178(7) 0.087(3) 0.234(8) 0.037(4) -0.045(6) -0.012(4)
C(11) 0.064(3) 0.096(2) 0.077(2) -0.004(2) 0.032(2) -0.023(2)
C(12) 0.064(2) 0.092(2) 0.054(2) 0.002(2) 0.009(2) -0.008(2)
C(13) 0.046(2) 0.0412(17) 0.0500(19) 0.0014(14) 0.0038(17) -0.0079(15)
C(14) 0.043(2) 0.0541(19) 0.065(2) 0.0034(16) 0.0008(19) -0.0113(18)
C(15) 0.070(3) 0.052(2) 0.067(2) 0.0041(19) -0.007(2) 0.0107(18)
C(16) 0.069(3) 0.065(2) 0.061(2) -0.006(2) 0.000(2) 0.0155(18)
C(17) 0.058(2) 0.0565(18) 0.054(2) -0.0067(17) 0.0075(19) 0.0065(17)
C(18) 0.040(2) 0.0451(17) 0.0500(19) -0.0029(15) 0.0084(16) -0.0060(15)
C(19) 0.062(2) 0.077(2) 0.097(3) 0.015(2) 0.010(2) -0.004(2)
C(20) 0.050(2) 0.0451(17) 0.050(2) -0.0011(16) 0.0097(17) 0.0003(14)
C(21) 0.041(2) 0.062(2) 0.076(2) -0.0003(18) 0.019(2) 0.012(2)
C(22) 0.050(2) 0.061(2) 0.122(4) -0.002(2) 0.038(2) 0.006(2)
C(23) 0.052(3) 0.079(2) 0.143(5) 0.003(2) 0.024(3) 0.013(3)
C(24) 0.061(3) 0.089(3) 0.152(5) 0.012(2) 0.001(3) 0.040(3)
C(25) 0.062(3) 0.098(3) 0.087(3) -0.009(2) -0.004(2) 0.021(2)
C(26) 0.051(2) 0.072(2) 0.067(2) -0.0017(19) 0.009(2) 0.018(2)
C(27) 0.056(3) 0.090(3) 0.115(3) 0.000(2) 0.038(3) -0.011(2)
C(28) 0.088(4) 0.189(5) 0.118(4) -0.019(4) 0.047(3) -0.024(4)
C(29) 0.129(5) 0.112(4) 0.207(7) 0.017(3) 0.033(5) -0.071(4)
C(30) 0.068(3) 0.082(2) 0.063(2) -0.003(2) 0.011(2) 0.003(2)
C(31) 0.164(6) 0.090(4) 0.255(9) -0.035(4) 0.119(6) -0.016(4)
C(32) 0.174(6) 0.122(4) 0.150(5) -0.024(4) 0.101(5) -0.024(3)

loop_
_atom_type_symbol
_atom_type_description
_atom_type_scat_dispersion_real
_atom_type_scat_dispersion_imag
_atom_type_scat_source
C C 0.003 0.002
;
International Tables for Crystallography
(1992, Vol. C, Tables 4.2.6.8 and 6.1.1.4)
;
H H 0.000 0.000
;
International Tables for Crystallography
(1992, Vol. C, Table 6.1.1.4)
;
N N 0.006 0.003
;
International Tables for Crystallography
(1992, Vol. C, Tables 4.2.6.8 and 6.1.1.4)
;
O O 0.011 0.006
;
International Tables for Crystallography
(1992, Vol. C, Tables 4.2.6.8 and 6.1.1.4)
;
Ti Ti 0.278 0.446
;
International Tables for Crystallography
(1992, Vol. C, Tables 4.2.6.8 and 6.1.1.4)
;

loop_
_geom_angle_atom_site_label_1
_geom_angle_atom_site_label_2
_geom_angle_atom_site_label_3
_geom_angle
_geom_angle_publ_flag
O(1) Ti(1) C(1) 150.49(15) yes
O(1) Ti(1) C(2) 119.29(15) yes
O(1) Ti(1) C(3) 93.97(13) yes
O(1) Ti(1) C(4) 102.43(16) yes
O(1) Ti(1) C(5) 135.35(18) yes
O(1) Ti(1) C(11) 102.05(15) yes
O(1) Ti(1) C(12) 102.33(13) yes
C(1) Ti(1) C(2) 33.80(16) yes
C(1) Ti(1) C(3) 56.72(17) yes
C(1) Ti(1) C(4) 56.3(2) yes
C(1) Ti(1) C(5) 33.6(2) yes
C(1) Ti(1) C(11) 90.1(2) yes
C(1) Ti(1) C(12) 101.61(16) yes
C(2) Ti(1) C(3) 35.1(2) yes
C(2) Ti(1) C(4) 57.44(17) yes
C(2) Ti(1) C(5) 56.90(16) yes
C(2) Ti(1) C(11) 86.63(18) yes
C(2) Ti(1) C(12) 135.25(15) yes
C(3) Ti(1) C(4) 34.47(17) yes
C(3) Ti(1) C(5) 57.28(14) yes
C(3) Ti(1) C(11) 116.87(19) yes
C(3) Ti(1) C(12) 134.56(17) yes
C(4) Ti(1) C(5) 34.40(19) yes
C(4) Ti(1) C(11) 143.24(17) yes
C(4) Ti(1) C(12) 100.20(16) yes
C(5) Ti(1) C(11) 120.8(2) yes
C(5) Ti(1) C(12) 82.52(15) yes
C(11) Ti(1) C(12) 100.86(16) yes
Ti(1) O(1) C(13) 159.1(2) yes
C(20) N(1) C(21) 117.2(3) yes
Ti(1) C(1) C(2) 72.2(2) yes
Ti(1) C(1) C(5) 72.6(3) yes
Ti(1) C(1) C(6) 122.8(3) yes
C(2) C(1) C(5) 110.0(5) yes
C(2) C(1) C(6) 125.6(6) yes
C(5) C(1) C(6) 124.4(5) yes
Ti(1) C(2) C(1) 74.0(2) yes
Ti(1) C(2) C(3) 71.1(2) yes
Ti(1) C(2) C(7) 123.8(3) yes
C(1) C(2) C(3) 106.5(4) yes
C(1) C(2) C(7) 126.5(6) yes
C(3) C(2) C(7) 126.9(5) yes
Ti(1) C(3) C(2) 73.8(2) yes
Ti(1) C(3) C(4) 72.5(2) yes
Ti(1) C(3) C(8) 121.4(2) yes
C(2) C(3) C(4) 107.4(3) yes
C(2) C(3) C(8) 125.0(5) yes
C(4) C(3) C(8) 127.5(6) yes
Ti(1) C(4) C(3) 73.1(2) yes
Ti(1) C(4) C(5) 74.7(3) yes
Ti(1) C(4) C(9) 120.5(3) yes
C(3) C(4) C(5) 109.1(5) yes
C(3) C(4) C(9) 126.4(5) yes
C(5) C(4) C(9) 124.5(4) yes
Ti(1) C(5) C(1) 73.8(3) yes
Ti(1) C(5) C(4) 70.9(2) yes
Ti(1) C(5) C(10) 127.1(3) yes
C(1) C(5) C(4) 107.0(4) yes
C(1) C(5) C(10) 126.1(5) yes
C(4) C(5) C(10) 126.3(6) yes
O(1) C(13) C(14) 119.8(3) yes
O(1) C(13) C(18) 120.2(2) yes
C(14) C(13) C(18) 120.0(3) yes
C(13) C(14) C(15) 118.1(3) yes
C(13) C(14) C(19) 120.1(3) yes
C(15) C(14) C(19) 121.8(3) yes
C(14) C(15) C(16) 121.4(3) yes
C(15) C(16) C(17) 121.6(4) yes
C(16) C(17) C(18) 119.1(4) yes
C(13) C(18) C(17) 119.6(2) yes
C(13) C(18) C(20) 120.2(3) yes
C(17) C(18) C(20) 120.1(3) yes
N(1) C(20) C(18) 123.5(3) yes
N(1) C(21) C(22) 118.5(3) yes
N(1) C(21) C(26) 119.8(3) yes
C(22) C(21) C(26) 121.6(3) yes
C(21) C(22) C(23) 117.8(4) yes
C(21) C(22) C(27) 119.7(3) yes
C(23) C(22) C(27) 122.5(4) yes
C(22) C(23) C(24) 122.2(5) yes
C(23) C(24) C(25) 119.7(4) yes
C(24) C(25) C(26) 121.0(4) yes
C(21) C(26) C(25) 117.5(3) yes
C(21) C(26) C(30) 122.1(3) yes
C(25) C(26) C(30) 120.4(3) yes
C(22) C(27) C(28) 110.0(4) yes
C(22) C(27) C(29) 113.0(4) yes
C(28) C(27) C(29) 112.4(5) yes
C(26) C(30) C(31) 111.7(4) yes
C(26) C(30) C(32) 113.2(3) yes
C(31) C(30) C(32) 109.4(4) yes
C(1) C(6) H(1) 104.5 no
C(1) C(6) H(2) 112.0 no
C(1) C(6) H(3) 111.8 no
H(1) C(6) H(2) 109.5 no
H(1) C(6) H(3) 109.5 no
H(2) C(6) H(3) 109.5 no
C(2) C(7) H(4) 105.9 no
C(2) C(7) H(5) 111.6 no
C(2) C(7) H(6) 110.8 no
H(4) C(7) H(5) 109.5 no
H(4) C(7) H(6) 109.5 no
H(5) C(7) H(6) 109.5 no
C(3) C(8) H(7) 107.9 no
C(3) C(8) H(8) 110.5 no
C(3) C(8) H(9) 110.0 no
H(7) C(8) H(8) 109.5 no
H(7) C(8) H(9) 109.5 no
H(8) C(8) H(9) 109.5 no
C(4) C(9) H(10) 110.6 no
C(4) C(9) H(11) 109.0 no
C(4) C(9) H(12) 108.8 no
H(10) C(9) H(11) 109.5 no
H(10) C(9) H(12) 109.5 no
H(11) C(9) H(12) 109.5 no
C(5) C(10) H(13) 106.3 no
C(5) C(10) H(14) 110.1 no
C(5) C(10) H(15) 111.9 no
H(13) C(10) H(14) 109.5 no
H(13) C(10) H(15) 109.5 no
H(14) C(10) H(15) 109.5 no
Ti(1) C(11) H(16) 119.5 no
Ti(1) C(11) H(17) 109.1 no
Ti(1) C(11) H(18) 109.8 no
H(16) C(11) H(17) 109.6 no
H(16) C(11) H(18) 98.7 no
H(17) C(11) H(18) 109.5 no
Ti(1) C(12) H(19) 109.5 no
Ti(1) C(12) H(20) 110.0 no
Ti(1) C(12) H(21) 108.9 no
H(19) C(12) H(20) 109.5 no
H(19) C(12) H(21) 109.5 no
H(20) C(12) H(21) 109.5 no
C(14) C(15) H(22) 124.1 no
C(16) C(15) H(22) 114.1 no
C(15) C(16) H(23) 119.8 no
C(17) C(16) H(23) 118.6 no
C(16) C(17) H(24) 125.4 no
C(18) C(17) H(24) 115.4 no
C(14) C(19) H(25) 109.0 no
C(14) C(19) H(26) 108.7 no
C(14) C(19) H(27) 110.7 no
H(25) C(19) H(26) 109.5 no
H(25) C(19) H(27) 109.5 no
H(26) C(19) H(27) 109.5 no
N(1) C(20) H(28) 121.6 no
C(18) C(20) H(28) 114.9 no
C(22) C(23) H(29) 105.9 no
C(24) C(23) H(29) 131.8 no
C(23) C(24) H(30) 120.3 no
C(25) C(24) H(30) 119.9 no
C(24) C(25) H(31) 121.3 no
C(26) C(25) H(31) 117.7 no
C(22) C(27) H(32) 103.3 no
C(28) C(27) H(32) 111.9 no
C(29) C(27) H(32) 105.8 no
C(27) C(28) H(33) 109.9 no
C(27) C(28) H(34) 108.6 no
C(27) C(28) H(35) 109.8 no
H(33) C(28) H(34) 109.5 no
H(33) C(28) H(35) 109.5 no
H(34) C(28) H(35) 109.5 no
C(27) C(29) H(36) 109.5 no
C(27) C(29) H(37) 108.6 no
C(27) C(29) H(38) 110.3 no
H(36) C(29) H(37) 109.5 no
H(36) C(29) H(38) 109.5 no
H(37) C(29) H(38) 109.5 no
C(26) C(30) H(39) 101.1 no
C(31) C(30) H(39) 108.0 no
C(32) C(30) H(39) 113.1 no
C(30) C(31) H(40) 109.0 no
C(30) C(31) H(41) 111.8 no
C(30) C(31) H(42) 107.6 no
H(40) C(31) H(41) 109.5 no
H(40) C(31) H(42) 109.5 no
H(41) C(31) H(42) 109.5 no
C(30) C(32) H(43) 108.7 no
C(30) C(32) H(44) 109.0 no
C(30) C(32) H(45) 110.7 no
H(43) C(32) H(44) 109.5 no
H(43) C(32) H(45) 109.5 no
H(44) C(32) H(45) 109.5 no

loop_
_geom_bond_atom_site_label_1
_geom_bond_atom_site_label_2
_geom_bond_distance
_geom_bond_publ_flag
Ti(1) O(1) 1.813(2) yes
Ti(1) C(1) 2.393(5) yes
Ti(1) C(2) 2.371(4) yes
Ti(1) C(3) 2.336(3) yes
Ti(1) C(4) 2.328(5) yes
Ti(1) C(5) 2.377(5) yes
Ti(1) C(11) 2.111(5) yes
Ti(1) C(12) 2.106(3) yes
O(1) C(13) 1.352(4) yes
N(1) C(20) 1.263(5) yes
N(1) C(21) 1.415(4) yes
C(1) C(2) 1.385(6) yes
C(1) C(5) 1.377(9) yes
C(1) C(6) 1.493(11) yes
C(2) C(3) 1.420(8) yes
C(2) C(7) 1.511(7) yes
C(3) C(4) 1.382(6) yes
C(3) C(8) 1.502(5) yes
C(4) C(5) 1.392(7) yes
C(4) C(9) 1.515(10) yes
C(5) C(10) 1.505(8) yes
C(13) C(14) 1.420(4) yes
C(13) C(18) 1.399(5) yes
C(14) C(15) 1.377(6) yes
C(14) C(19) 1.505(6) yes
C(15) C(16) 1.372(7) yes
C(16) C(17) 1.365(5) yes
C(17) C(18) 1.408(5) yes
C(18) C(20) 1.468(4) yes
C(21) C(22) 1.400(6) yes
C(21) C(26) 1.413(5) yes
C(22) C(23) 1.367(6) yes
C(22) C(27) 1.529(7) yes
C(23) C(24) 1.380(8) yes
C(24) C(25) 1.378(7) yes
C(25) C(26) 1.391(5) yes
C(26) C(30) 1.524(5) yes
C(27) C(28) 1.492(9) yes
C(27) C(29) 1.537(7) yes
C(30) C(31) 1.507(8) yes
C(30) C(32) 1.513(9) yes
C(6) H(1) 0.950 no
C(6) H(2) 0.950 no
C(6) H(3) 0.950 no
C(7) H(4) 0.950 no
C(7) H(5) 0.950 no
C(7) H(6) 0.950 no
C(8) H(7) 0.950 no
C(8) H(8) 0.950 no
C(8) H(9) 0.950 no
C(9) H(10) 0.950 no
C(9) H(11) 0.950 no
C(9) H(12) 0.950 no
C(10) H(13) 0.950 no
C(10) H(14) 0.950 no
C(10) H(15) 0.950 no
C(11) H(16) 0.978 no
C(11) H(17) 0.950 no
C(11) H(18) 0.950 no
C(12) H(19) 0.950 no
C(12) H(20) 0.950 no
C(12) H(21) 0.950 no
C(15) H(22) 0.936 no
C(16) H(23) 0.950 no
C(17) H(24) 1.071 no
C(19) H(25) 0.950 no
C(19) H(26) 0.950 no
C(19) H(27) 0.950 no
C(20) H(28) 1.019 no
C(23) H(29) 1.136 no
C(24) H(30) 0.950 no
C(25) H(31) 0.998 no
C(27) H(32) 0.986 no
C(28) H(33) 0.950 no
C(28) H(34) 0.950 no
C(28) H(35) 0.950 no
C(29) H(36) 0.950 no
C(29) H(37) 0.950 no
C(29) H(38) 0.950 no
C(30) H(39) 1.025 no
C(31) H(40) 0.950 no
C(31) H(41) 0.950 no
C(31) H(42) 0.950 no
C(32) H(43) 0.950 no
C(32) H(44) 0.950 no
C(32) H(45) 0.950 no

loop_
_geom_contact_atom_site_label_1
_geom_contact_atom_site_label_2
_geom_contact_distance
_geom_contact_site_symmetry_2
C(6) C(24) 3.567(11) 3_555
C(24) C(6) 3.567(11) 3_445
O(1) H(14) 3.366 1_545
C(1) H(25) 3.471 1_565
C(1) H(26) 3.355 1_565
C(2) H(25) 3.179 1_565
C(3) H(25) 3.537 1_565
C(6) H(26) 3.491 1_565
C(6) H(30) 3.485 3_555
C(7) H(25) 3.375 1_565
C(7) H(33) 3.477 3_555
C(8) H(3) 3.202 2_575
C(8) H(18) 3.282 2_575
C(8) H(22) 3.514 1_565
C(8) H(42) 3.512 4_565
C(10) H(44) 2.998 1_565
C(11) H(22) 3.251 2_564
C(11) H(23) 3.200 2_564
C(11) H(29) 3.558 3_545
C(12) H(23) 3.125 2_564
C(12) H(36) 3.551 2_574
C(13) H(14) 3.238 1_545
C(15) H(2) 3.380 2_575
C(15) H(8) 3.506 1_545
C(15) H(11) 3.173 1_545
C(15) H(17) 3.251 2_565
C(15) H(30) 3.282 4_565
C(16) H(2) 3.304 2_575
C(16) H(11) 2.756 1_545
C(16) H(13) 3.200 2_575
C(16) H(17) 3.166 2_565
C(16) H(21) 3.225 2_565
C(17) H(11) 3.010 1_545
C(17) H(13) 3.290 2_575
C(18) H(14) 3.381 1_545
C(19) H(30) 3.588 4_565
C(19) H(33) 3.238 3_545
C(22) H(5) 3.513 3_445
C(23) H(1) 3.424 3_445
C(23) H(16) 3.575 3_455
C(23) H(40) 3.048 1_565
C(23) H(41) 3.597 1_565
C(24) H(1) 2.962 3_445
C(24) H(2) 3.371 3_445
C(24) H(22) 3.505 4_464
C(24) H(40) 3.535 1_565
C(24) H(41) 3.539 1_565
C(25) H(1) 3.102 3_445
C(25) H(27) 3.595 4_464
C(28) H(5) 3.168 3_445
C(28) H(25) 3.574 3_455
C(29) H(40) 3.534 1_565
C(29) H(43) 3.481 2_575
C(29) H(45) 3.337 2_575
C(31) H(8) 3.482 4_464
C(31) H(16) 3.536 3_445
C(31) H(29) 3.362 1_545
C(32) H(14) 3.392 1_545
C(32) H(24) 3.553 2_564
C(32) H(34) 3.564 2_564
C(32) H(36) 3.162 2_574
H(1) C(23) 3.424 3_555
H(1) C(24) 2.962 3_555
H(1) C(25) 3.102 3_555
H(1) H(26) 3.580 1_565
H(1) H(30) 3.114 3_555
H(1) H(31) 3.344 3_555
H(1) H(42) 3.347 3_555
H(2) C(15) 3.380 2_574
H(2) C(16) 3.304 2_574
H(2) C(24) 3.371 3_555
H(2) H(17) 2.854 1_565
H(2) H(22) 3.196 2_574
H(2) H(23) 3.158 2_574
H(2) H(26) 3.016 1_565
H(2) H(30) 3.092 3_555
H(3) C(8) 3.202 2_574
H(3) H(7) 2.754 2_574
H(3) H(8) 3.205 2_574
H(3) H(9) 3.129 2_574
H(4) H(25) 3.547 1_565
H(4) H(31) 3.501 4_565
H(4) H(33) 3.598 3_555
H(4) H(34) 3.586 3_555
H(4) H(38) 3.524 3_545
H(4) H(41) 3.393 4_565
H(4) H(42) 3.421 4_565
H(4) H(43) 2.984 4_565
H(5) C(22) 3.513 3_555
H(5) C(28) 3.168 3_555
H(5) H(25) 2.898 1_565
H(5) H(33) 2.610 3_555
H(5) H(34) 2.898 3_555
H(6) H(29) 3.459 3_545
H(6) H(38) 3.255 3_545
H(6) H(40) 3.161 3_555
H(6) H(42) 3.535 3_555
H(7) H(3) 2.754 2_575
H(7) H(18) 2.985 2_575
H(7) H(20) 3.260 2_575
H(7) H(22) 3.535 1_565
H(8) C(15) 3.506 1_565
H(8) C(31) 3.482 4_565
H(8) H(3) 3.205 2_575
H(8) H(18) 2.725 2_575
H(8) H(22) 2.956 1_565
H(8) H(31) 3.472 4_565
H(8) H(41) 3.436 4_565
H(8) H(42) 2.715 4_565
H(9) H(3) 3.129 2_575
H(9) H(31) 3.162 4_565
H(9) H(42) 3.506 4_565
H(10) H(39) 3.578 1_565
H(11) C(15) 3.173 1_565
H(11) C(16) 2.756 1_565
H(11) C(17) 3.010 1_565
H(11) H(20) 3.415 2_575
H(11) H(21) 3.563 2_575
H(11) H(22) 3.551 1_565
H(11) H(23) 2.900 1_565
H(11) H(24) 3.415 1_565
H(13) C(16) 3.200 2_574
H(13) C(17) 3.290 2_574
H(13) H(23) 2.946 2_574
H(13) H(24) 3.147 2_574
H(13) H(44) 3.133 1_565
H(14) O(1) 3.366 1_565
H(14) C(13) 3.238 1_565
H(14) C(18) 3.381 1_565
H(14) C(32) 3.392 1_565
H(14) H(28) 3.541 1_565
H(14) H(39) 3.124 1_565
H(14) H(44) 2.623 1_565
H(15) H(35) 3.464 2_574
H(15) H(44) 2.754 1_565
H(16) C(23) 3.575 3_545
H(16) C(31) 3.536 3_555
H(16) H(29) 2.753 3_545
H(16) H(30) 3.538 3_545
H(16) H(40) 2.980 3_555
H(16) H(42) 3.239 3_555
H(17) C(15) 3.251 2_564
H(17) C(16) 3.166 2_564
H(17) H(2) 2.854 1_545
H(17) H(22) 2.612 2_564
H(17) H(23) 2.516 2_564
H(17) H(29) 3.520 3_545
H(17) H(30) 3.262 3_545
H(18) C(8) 3.282 2_574
H(18) H(7) 2.985 2_574
H(18) H(8) 2.725 2_574
H(18) H(22) 3.045 2_564
H(18) H(23) 3.269 2_564
H(18) H(40) 3.498 3_555
H(18) H(42) 3.075 3_555
H(19) H(35) 3.145 2_574
H(19) H(36) 3.502 2_574
H(20) H(7) 3.260 2_574
H(20) H(11) 3.415 2_574
H(20) H(23) 3.274 2_564
H(20) H(32) 3.389 2_574
H(20) H(36) 3.523 2_574
H(21) C(16) 3.225 2_564
H(21) H(11) 3.563 2_574
H(21) H(23) 2.365 2_564
H(21) H(24) 3.580 2_564
H(21) H(36) 3.073 2_574
H(22) C(8) 3.514 1_545
H(22) C(11) 3.251 2_565
H(22) C(24) 3.505 4_565
H(22) H(2) 3.196 2_575
H(22) H(7) 3.535 1_545
H(22) H(8) 2.956 1_545
H(22) H(11) 3.551 1_545
H(22) H(17) 2.612 2_565
H(22) H(18) 3.045 2_565
H(22) H(30) 2.575 4_565
H(23) C(11) 3.200 2_565
H(23) C(12) 3.125 2_565
H(23) H(2) 3.158 2_575
H(23) H(11) 2.900 1_545
H(23) H(13) 2.946 2_575
H(23) H(17) 2.516 2_565
H(23) H(18) 3.269 2_565
H(23) H(20) 3.274 2_565
H(23) H(21) 2.365 2_565
H(24) C(32) 3.553 2_565
H(24) H(11) 3.415 1_545
H(24) H(13) 3.147 2_575
H(24) H(21) 3.580 2_565
H(24) H(36) 3.061 1_545
H(24) H(37) 3.394 1_545
H(24) H(43) 3.574 2_565
H(24) H(44) 3.044 2_565
H(24) H(45) 3.492 2_565
H(25) C(1) 3.471 1_545
H(25) C(2) 3.179 1_545
H(25) C(3) 3.537 1_545
H(25) C(7) 3.375 1_545
H(25) C(28) 3.574 3_545
H(25) H(4) 3.547 1_545
H(25) H(5) 2.898 1_545
H(25) H(30) 3.264 4_565
H(25) H(33) 2.642 3_545
H(26) C(1) 3.355 1_545
H(26) C(6) 3.491 1_545
H(26) H(1) 3.580 1_545
H(26) H(2) 3.016 1_545
H(26) H(29) 3.524 3_545
H(26) H(33) 3.454 3_545
H(27) C(25) 3.595 4_565
H(27) H(30) 3.310 4_565
H(27) H(31) 2.813 4_565
H(27) H(33) 3.148 3_545
H(27) H(38) 3.500 3_545
H(28) H(14) 3.541 1_545
H(29) C(11) 3.558 3_455
H(29) C(31) 3.362 1_565
H(29) H(6) 3.459 3_455
H(29) H(16) 2.753 3_455
H(29) H(17) 3.520 3_455
H(29) H(26) 3.524 3_455
H(29) H(40) 2.497 1_565
H(29) H(41) 3.497 1_565
H(30) C(6) 3.485 3_445
H(30) C(15) 3.282 4_464
H(30) C(19) 3.588 4_464
H(30) H(1) 3.114 3_445
H(30) H(2) 3.092 3_445
H(30) H(16) 3.538 3_455
H(30) H(17) 3.262 3_455
H(30) H(22) 2.575 4_464
H(30) H(25) 3.264 4_464
H(30) H(27) 3.310 4_464
H(30) H(40) 3.391 1_565
H(30) H(41) 3.250 1_565
H(31) H(1) 3.344 3_445
H(31) H(4) 3.501 4_464
H(31) H(8) 3.472 4_464
H(31) H(9) 3.162 4_464
H(31) H(27) 2.813 4_464
H(32) H(20) 3.389 2_575
H(33) C(7) 3.477 3_445
H(33) C(19) 3.238 3_455
H(33) H(4) 3.598 3_445
H(33) H(5) 2.610 3_445
H(33) H(25) 2.642 3_455
H(33) H(26) 3.454 3_455
H(33) H(27) 3.148 3_455
H(33) H(41) 3.549 2_565
H(34) C(32) 3.564 2_565
H(34) H(4) 3.586 3_445
H(34) H(5) 2.898 3_445
H(34) H(41) 3.303 2_565
H(34) H(43) 3.088 2_565
H(34) H(44) 3.147 2_565
H(35) H(15) 3.464 2_575
H(35) H(19) 3.145 2_575
H(35) H(41) 3.388 2_565
H(35) H(45) 3.470 2_575
H(36) C(12) 3.551 2_575
H(36) C(32) 3.162 2_575
H(36) H(19) 3.502 2_575
H(36) H(20) 3.523 2_575
H(36) H(21) 3.073 2_575
H(36) H(24) 3.061 1_565
H(36) H(43) 2.992 2_575
H(36) H(44) 3.512 2_575
H(36) H(45) 2.562 2_575
H(37) H(24) 3.394 1_565
H(37) H(39) 3.171 1_565
H(37) H(40) 2.854 1_565
H(38) H(4) 3.524 3_455
H(38) H(6) 3.255 3_455
H(38) H(27) 3.500 3_455
H(38) H(40) 3.371 1_565
H(38) H(43) 3.098 2_575
H(38) H(45) 3.298 2_575
H(39) H(10) 3.578 1_545
H(39) H(14) 3.124 1_545
H(39) H(37) 3.171 1_545
H(40) C(23) 3.048 1_545
H(40) C(24) 3.535 1_545
H(40) C(29) 3.534 1_545
H(40) H(6) 3.161 3_445
H(40) H(16) 2.980 3_445
H(40) H(18) 3.498 3_445
H(40) H(29) 2.497 1_545
H(40) H(30) 3.391 1_545
H(40) H(37) 2.854 1_545
H(40) H(38) 3.371 1_545
H(41) C(23) 3.597 1_545
H(41) C(24) 3.539 1_545
H(41) H(4) 3.393 4_464
H(41) H(8) 3.436 4_464
H(41) H(29) 3.497 1_545
H(41) H(30) 3.250 1_545
H(41) H(33) 3.549 2_564
H(41) H(34) 3.303 2_564
H(41) H(35) 3.388 2_564
H(42) C(8) 3.512 4_464
H(42) H(1) 3.347 3_445
H(42) H(4) 3.421 4_464
H(42) H(6) 3.535 3_445
H(42) H(8) 2.715 4_464
H(42) H(9) 3.506 4_464
H(42) H(16) 3.239 3_445
H(42) H(18) 3.075 3_445
H(43) C(29) 3.481 2_574
H(43) H(4) 2.984 4_464
H(43) H(24) 3.574 2_564
H(43) H(34) 3.088 2_564
H(43) H(36) 2.992 2_574
H(43) H(38) 3.098 2_574
H(44) C(10) 2.998 1_545
H(44) H(13) 3.133 1_545
H(44) H(14) 2.623 1_545
H(44) H(15) 2.754 1_545
H(44) H(24) 3.044 2_564
H(44) H(34) 3.147 2_564
H(44) H(36) 3.512 2_574
H(45) C(29) 3.337 2_574
H(45) H(24) 3.492 2_564
H(45) H(35) 3.470 2_574
H(45) H(36) 2.562 2_574
H(45) H(38) 3.298 2_574

loop_
_geom_torsion_atom_site_label_1
_geom_torsion_atom_site_label_2
_geom_torsion_atom_site_label_3
_geom_torsion_atom_site_label_4
_geom_torsion
O(1) Ti(1) C(1) C(2) 31.4(6)
O(1) Ti(1) C(1) C(5) -87.1(4)
O(1) Ti(1) C(1) C(6) 152.8(4)
C(1) Ti(1) O(1) C(13) 10.0(8)
O(1) Ti(1) C(2) C(1) -162.9(3)
O(1) Ti(1) C(2) C(3) -48.7(2)
O(1) Ti(1) C(2) C(7) 73.6(5)
C(2) Ti(1) O(1) C(13) 29.4(7)
O(1) Ti(1) C(3) C(2) 139.0(2)
O(1) Ti(1) C(3) C(4) -106.3(3)
O(1) Ti(1) C(3) C(8) 17.5(5)
C(3) Ti(1) O(1) C(13) 3.8(7)
O(1) Ti(1) C(4) C(3) 78.7(3)
O(1) Ti(1) C(4) C(5) -165.4(2)
O(1) Ti(1) C(4) C(9) -44.1(4)
C(4) Ti(1) O(1) C(13) -30.0(7)
O(1) Ti(1) C(5) C(1) 135.6(3)
O(1) Ti(1) C(5) C(4) 20.5(3)
O(1) Ti(1) C(5) C(10) -101.0(6)
C(5) Ti(1) O(1) C(13) -41.7(7)
C(11) Ti(1) O(1) C(13) 122.3(6)
C(12) Ti(1) O(1) C(13) -133.6(6)
C(1) Ti(1) C(2) C(3) 114.2(4)
C(1) Ti(1) C(2) C(7) -123.5(7)
C(2) Ti(1) C(1) C(5) -118.5(5)
C(2) Ti(1) C(1) C(6) 121.4(7)
C(1) Ti(1) C(3) C(2) -37.4(2)
C(1) Ti(1) C(3) C(4) 77.4(3)
C(1) Ti(1) C(3) C(8) -158.8(6)
C(3) Ti(1) C(1) C(2) 38.8(3)
C(3) Ti(1) C(1) C(5) -79.6(3)
C(3) Ti(1) C(1) C(6) 160.3(6)
C(1) Ti(1) C(4) C(3) -78.9(3)
C(1) Ti(1) C(4) C(5) 37.0(3)
C(1) Ti(1) C(4) C(9) 158.3(4)
C(4) Ti(1) C(1) C(2) 80.5(3)
C(4) Ti(1) C(1) C(5) -38.0(2)
C(4) Ti(1) C(1) C(6) -158.1(5)
C(1) Ti(1) C(5) C(4) -115.0(4)
C(1) Ti(1) C(5) C(10) 123.4(7)
C(5) Ti(1) C(1) C(2) 118.5(5)
C(5) Ti(1) C(1) C(6) -120.1(6)
C(11) Ti(1) C(1) C(2) -83.8(3)
C(11) Ti(1) C(1) C(5) 157.7(3)
C(11) Ti(1) C(1) C(6) 37.6(5)
C(12) Ti(1) C(1) C(2) 175.1(3)
C(12) Ti(1) C(1) C(5) 56.6(3)
C(12) Ti(1) C(1) C(6) -63.5(5)
C(2) Ti(1) C(3) C(4) 114.8(3)
C(2) Ti(1) C(3) C(8) -121.5(6)
C(3) Ti(1) C(2) C(1) -114.2(4)
C(3) Ti(1) C(2) C(7) 122.3(6)
C(2) Ti(1) C(4) C(3) -38.3(2)
C(2) Ti(1) C(4) C(5) 77.6(3)
C(2) Ti(1) C(4) C(9) -161.0(4)
C(4) Ti(1) C(2) C(1) -76.6(3)
C(4) Ti(1) C(2) C(3) 37.6(2)
C(4) Ti(1) C(2) C(7) 159.8(6)
C(2) Ti(1) C(5) C(1) 35.7(3)
C(2) Ti(1) C(5) C(4) -79.3(3)
C(2) Ti(1) C(5) C(10) 159.1(7)
C(5) Ti(1) C(2) C(1) -35.4(3)
C(5) Ti(1) C(2) C(3) 78.8(3)
C(5) Ti(1) C(2) C(7) -159.0(6)
C(11) Ti(1) C(2) C(1) 95.2(3)
C(11) Ti(1) C(2) C(3) -150.6(2)
C(11) Ti(1) C(2) C(7) -28.3(5)
C(12) Ti(1) C(2) C(1) -6.9(5)
C(12) Ti(1) C(2) C(3) 107.3(3)
C(12) Ti(1) C(2) C(7) -130.4(5)
C(3) Ti(1) C(4) C(5) 115.9(4)
C(3) Ti(1) C(4) C(9) -122.8(5)
C(4) Ti(1) C(3) C(2) -114.8(3)
C(4) Ti(1) C(3) C(8) 123.8(7)
C(3) Ti(1) C(5) C(1) 77.8(3)
C(3) Ti(1) C(5) C(4) -37.2(2)
C(3) Ti(1) C(5) C(10) -158.8(7)
C(5) Ti(1) C(3) C(2) -77.6(2)
C(5) Ti(1) C(3) C(4) 37.2(3)
C(5) Ti(1) C(3) C(8) 160.9(6)
C(11) Ti(1) C(3) C(2) 33.3(2)
C(11) Ti(1) C(3) C(4) 148.1(3)
C(11) Ti(1) C(3) C(8) -88.2(5)
C(12) Ti(1) C(3) C(2) -109.4(3)
C(12) Ti(1) C(3) C(4) 5.4(4)
C(12) Ti(1) C(3) C(8) 129.1(5)
C(4) Ti(1) C(5) C(1) 115.0(4)
C(4) Ti(1) C(5) C(10) -121.6(7)
C(5) Ti(1) C(4) C(3) -115.9(4)
C(5) Ti(1) C(4) C(9) 121.3(5)
C(11) Ti(1) C(4) C(3) -52.0(4)
C(11) Ti(1) C(4) C(5) 63.9(3)
C(11) Ti(1) C(4) C(9) -174.8(3)
C(12) Ti(1) C(4) C(3) -176.1(3)
C(12) Ti(1) C(4) C(5) -60.2(3)
C(12) Ti(1) C(4) C(9) 61.1(4)
C(11) Ti(1) C(5) C(1) -26.2(3)
C(11) Ti(1) C(5) C(4) -141.3(2)
C(11) Ti(1) C(5) C(10) 97.2(6)
C(12) Ti(1) C(5) C(1) -124.4(3)
C(12) Ti(1) C(5) C(4) 120.5(3)
C(12) Ti(1) C(5) C(10) -1.0(6)
Ti(1) O(1) C(13) C(14) -88.8(7)
Ti(1) O(1) C(13) C(18) 91.9(6)
C(20) N(1) C(21) C(22) -106.1(4)
C(20) N(1) C(21) C(26) 77.7(4)
C(21) N(1) C(20) C(18) -179.4(2)
Ti(1) C(1) C(2) C(3) -64.1(2)
Ti(1) C(1) C(2) C(7) 120.5(5)
Ti(1) C(1) C(5) C(4) 63.5(3)
Ti(1) C(1) C(5) C(10) -124.5(5)
C(2) C(1) C(5) Ti(1) -63.0(3)
C(2) C(1) C(5) C(4) 0.6(5)
C(2) C(1) C(5) C(10) 172.5(5)
C(5) C(1) C(2) Ti(1) 63.2(3)
C(5) C(1) C(2) C(3) -0.9(5)
C(5) C(1) C(2) C(7) -176.3(5)
C(6) C(1) C(2) Ti(1) -118.0(5)
C(6) C(1) C(2) C(3) 177.9(4)
C(6) C(1) C(2) C(7) 2.5(8)
C(6) C(1) C(5) Ti(1) 118.2(5)
C(6) C(1) C(5) C(4) -178.2(4)
C(6) C(1) C(5) C(10) -6.3(8)
Ti(1) C(2) C(3) C(4) -65.2(2)
Ti(1) C(2) C(3) C(8) 117.3(4)
C(1) C(2) C(3) Ti(1) 66.1(3)
C(1) C(2) C(3) C(4) 0.9(4)
C(1) C(2) C(3) C(8) -176.6(4)
C(7) C(2) C(3) Ti(1) -118.6(5)
C(7) C(2) C(3) C(4) 176.2(5)
C(7) C(2) C(3) C(8) -1.3(7)
Ti(1) C(3) C(4) C(5) -66.6(3)
Ti(1) C(3) C(4) C(9) 115.8(5)
C(2) C(3) C(4) Ti(1) 66.1(2)
C(2) C(3) C(4) C(5) -0.6(5)
C(2) C(3) C(4) C(9) -178.2(4)
C(8) C(3) C(4) Ti(1) -116.5(4)
C(8) C(3) C(4) C(5) 176.9(4)
C(8) C(3) C(4) C(9) -0.7(7)
Ti(1) C(4) C(5) C(1) -65.5(3)
Ti(1) C(4) C(5) C(10) 122.6(5)
C(3) C(4) C(5) Ti(1) 65.6(3)
C(3) C(4) C(5) C(1) 0.0(4)
C(3) C(4) C(5) C(10) -171.9(4)
C(9) C(4) C(5) Ti(1) -116.8(5)
C(9) C(4) C(5) C(1) 177.7(4)
C(9) C(4) C(5) C(10) 5.8(8)
O(1) C(13) C(14) C(15) 177.5(3)
O(1) C(13) C(14) C(19) -2.9(4)
O(1) C(13) C(18) C(17) -176.7(2)
O(1) C(13) C(18) C(20) 3.8(4)
C(14) C(13) C(18) C(17) 4.0(4)
C(14) C(13) C(18) C(20) -175.5(2)
C(18) C(13) C(14) C(15) -3.2(4)
C(18) C(13) C(14) C(19) 176.5(3)
C(13) C(14) C(15) C(16) 0.1(4)
C(19) C(14) C(15) C(16) -179.6(3)
C(14) C(15) C(16) C(17) 2.3(5)
C(15) C(16) C(17) C(18) -1.4(5)
C(16) C(17) C(18) C(13) -1.7(4)
C(16) C(17) C(18) C(20) 177.8(3)
C(13) C(18) C(20) N(1) 178.7(3)
C(17) C(18) C(20) N(1) -0.8(4)
N(1) C(21) C(22) C(23) -179.6(4)
N(1) C(21) C(22) C(27) 0.4(6)
N(1) C(21) C(26) C(25) 179.7(4)
N(1) C(21) C(26) C(30) 1.5(6)
C(22) C(21) C(26) C(25) 3.7(7)
C(22) C(21) C(26) C(30) -174.5(4)
C(26) C(21) C(22) C(23) -3.5(7)
C(26) C(21) C(22) C(27) 176.5(4)
C(21) C(22) C(23) C(24) 1.9(8)
C(21) C(22) C(27) C(28) -82.1(6)
C(21) C(22) C(27) C(29) 151.3(5)
C(23) C(22) C(27) C(28) 97.8(6)
C(23) C(22) C(27) C(29) -28.7(7)
C(27) C(22) C(23) C(24) -178.1(5)
C(22) C(23) C(24) C(25) -0.6(9)
C(23) C(24) C(25) C(26) 0.8(9)
C(24) C(25) C(26) C(21) -2.3(7)
C(24) C(25) C(26) C(30) 175.9(5)
C(21) C(26) C(30) C(31) 117.9(5)
C(21) C(26) C(30) C(32) -118.1(4)
C(25) C(26) C(30) C(31) -60.3(6)
C(25) C(26) C(30) C(32) 63.8(5)
